data_4120530
loop_
_publ_author_name
'Chen, Wen-Ching'
'Lee, Ching-Yu'
'Lin, Bo-Chao'
'Hsu, Yu-Chen'
'Shen, Jiun-Shian'
'Hsu, Chao-Ping'
'Yap, Glenn P. A.'
'Ong, Tiow-Gan'

_publ_section_title
;
 The elusive three-coordinate dicationic hydrido boron complex.
;
_journal_issue 3
_journal_name_full 'Journal of the American Chemical Society'
_journal_page_first 914
_journal_page_last 917
_journal_paper_doi 10.1021/ja4120852
_journal_volume 136
_journal_year 2014
_chemical_formula_sum 'C48 H69 B3 Cl4 N8'
_chemical_formula_weight 932.420
_space_group_IT_number 29
_symmetry_Int_Tables_number 29
_symmetry_space_group_name_Hall 'P 2c -2ac'
_symmetry_space_group_name_H-M 'P c a 21'
_audit_creation_date 2013-12-24
_audit_creation_method 'Olex2 1.2 (compiled 2013.09.17 svn.r2790 for OlexSys, GUI svn.r4601) '
_audit_update_record 2013-12-24
_cell_angle_alpha 90.000
_cell_angle_beta 90.000
_cell_angle_gamma 90.000
_cell_formula_units_Z 4
_cell_length_a 19.9987(4)
_cell_length_b 10.2339(2)
_cell_length_c 24.9466(5)
_cell_volume 5105.69(18)
_refine_ls_R_factor_all 0.105
_cod_data_source_file ja4120852_si_002.cif
_cod_data_source_block i14071
_cod_original_cell_volume 5105.7(2)
_cod_original_sg_symbol_Hall P_2c_-2ac
_cod_database_code 4120530

loop_
_symmetry_equiv_pos_site_id
_symmetry_equiv_pos_as_xyz
1 x,y,z
2 -x,-y,1/2+z
3 1/2-x,y,1/2+z
4 1/2+x,-y,z

loop_
_atom_site_aniso_label
_atom_site_aniso_U_11
_atom_site_aniso_U_22
_atom_site_aniso_U_33
_atom_site_aniso_U_12
_atom_site_aniso_U_13
_atom_site_aniso_U_23
Cl1 0.0669(9) 0.0530(8) 0.0461(8) 0.0027(7) -0.0098(7) 0.0054(7)
Cl2 0.0826(12) 0.0918(13) 0.0796(14) 0.0349(10) 0.0217(10) 0.0299(11)
Cl3 0.0544(9) 0.0824(12) 0.1072(16) -0.0139(9) 0.0057(10) 0.0363(12)
Cl4 0.1063(16) 0.1131(16) 0.1060(18) -0.0480(14) 0.0021(14) 0.0292(15)
N1 0.0180(16) 0.0210(17) 0.027(2) 0.0004(13) 0.0012(14) 0.0072(15)
N2 0.0201(17) 0.031(2) 0.032(2) -0.0012(14) -0.0035(15) 0.0054(16)
N3 0.033(2) 0.0258(19) 0.028(2) 0.0109(16) 0.0035(16) -0.0034(16)
N4 0.0269(17) 0.0181(16) 0.029(2) 0.0012(14) 0.0043(16) -0.0021(16)
N5 0.0241(17) 0.0152(16) 0.036(2) -0.0009(13) 0.0050(16) 0.0008(15)
N6 0.0247(17) 0.0175(16) 0.035(2) 0.0052(13) 0.0043(16) 0.0040(16)
N7 0.0174(15) 0.0193(17) 0.031(2) -0.0004(13) 0.0012(14) -0.0019(15)
N8 0.0254(18) 0.0200(17) 0.028(2) -0.0022(13) 0.0005(15) 0.0000(15)
C1 0.024(2) 0.018(2) 0.030(3) 0.0016(15) 0.0011(17) 0.0043(18)
C2 0.037(2) 0.016(2) 0.036(3) 0.0007(18) 0.001(2) 0.0018(18)
C3 0.025(2) 0.030(2) 0.038(3) 0.0027(18) 0.0003(19) 0.007(2)
C4 0.0194(19) 0.023(2) 0.032(3) 0.0033(16) 0.0021(18) -0.0001(19)
C5 0.022(2) 0.027(2) 0.032(3) 0.0068(17) 0.0040(18) 0.0089(19)
C6 0.026(2) 0.031(2) 0.036(3) 0.0060(18) 0.0078(18) 0.007(2)
C7 0.028(2) 0.038(3) 0.042(3) 0.002(2) 0.008(2) 0.013(2)
C8 0.036(3) 0.052(3) 0.034(3) 0.007(2) 0.010(2) 0.015(2)
C9 0.031(2) 0.045(3) 0.031(3) 0.004(2) -0.002(2) 0.003(2)
C10 0.024(2) 0.032(2) 0.032(3) -0.0007(18) -0.0012(19) 0.008(2)
C11 0.027(2) 0.038(3) 0.035(3) -0.0054(19) -0.006(2) 0.001(2)
C12 0.0201(19) 0.017(2) 0.033(3) 0.0038(15) 0.0012(17) 0.0026(18)
C13 0.026(2) 0.040(3) 0.053(3) 0.011(2) 0.008(2) -0.001(2)
C14 0.048(3) 0.071(4) 0.048(4) 0.015(3) 0.024(3) 0.003(3)
C15 0.038(3) 0.042(3) 0.057(4) 0.018(2) -0.003(2) -0.002(3)
C16 0.026(2) 0.019(2) 0.026(2) 0.0012(16) 0.0038(18) 0.0013(17)
C17 0.049(3) 0.022(2) 0.028(3) 0.0089(19) -0.003(2) -0.0037(19)
C18 0.070(4) 0.037(3) 0.047(4) 0.024(3) -0.013(3) -0.013(3)
C19 0.090(5) 0.022(3) 0.054(4) 0.003(3) -0.019(3) -0.013(2)
C20 0.087(5) 0.023(3) 0.041(3) -0.010(3) -0.016(3) -0.004(2)
C21 0.056(3) 0.033(3) 0.031(3) -0.012(2) -0.004(2) -0.004(2)
C22 0.050(3) 0.017(2) 0.030(3) 0.0015(19) -0.004(2) -0.0021(19)
C23 0.025(2) 0.028(2) 0.040(3) -0.0039(18) 0.0021(19) -0.003(2)
C24 0.020(2) 0.029(2) 0.039(3) -0.0049(16) 0.0035(18) 0.000(2)
C25 0.033(2) 0.042(3) 0.052(4) -0.002(2) 0.008(2) 0.000(3)
C26 0.033(2) 0.030(2) 0.052(3) -0.011(2) -0.001(2) 0.000(2)
C27 0.0218(19) 0.0163(19) 0.027(2) -0.0012(15) 0.0031(17) 0.0009(17)
C28 0.033(2) 0.023(2) 0.031(3) 0.0001(17) 0.0022(19) -0.0014(19)
C29 0.040(3) 0.019(2) 0.038(3) -0.0050(18) 0.005(2) 0.003(2)
C30 0.059(3) 0.017(2) 0.037(3) -0.006(2) -0.004(2) 0.003(2)
C31 0.047(3) 0.027(2) 0.044(3) 0.013(2) 0.003(2) 0.002(2)
C32 0.037(2) 0.021(2) 0.043(3) 0.0088(18) 0.005(2) 0.003(2)
C33 0.030(2) 0.019(2) 0.031(3) 0.0022(16) 0.0030(18) 0.0010(18)
C34 0.0199(19) 0.027(2) 0.048(3) -0.0005(17) 0.007(2) 0.010(2)
C35 0.0155(17) 0.0179(19) 0.034(3) 0.0009(14) 0.0020(17) -0.0018(18)
C36 0.0208(19) 0.022(2) 0.034(3) 0.0045(16) -0.0041(18) -0.0019(19)
C37 0.031(2) 0.025(2) 0.045(3) 0.0084(19) -0.007(2) 0.002(2)
C38 0.024(2) 0.023(2) 0.046(3) 0.0035(17) -0.006(2) -0.002(2)
C39 0.0156(18) 0.0184(19) 0.034(3) -0.0057(15) -0.0006(17) 0.0015(18)
C40 0.025(2) 0.024(2) 0.026(2) -0.0028(16) 0.0012(18) -0.0015(18)
C41 0.029(2) 0.024(2) 0.037(3) 0.0033(18) 0.0018(19) -0.010(2)
C42 0.038(3) 0.031(2) 0.042(3) 0.006(2) 0.007(2) -0.011(2)
C43 0.043(3) 0.044(3) 0.031(3) -0.003(2) 0.006(2) -0.012(2)
C44 0.032(2) 0.037(3) 0.031(3) -0.0052(19) 0.0008(19) -0.003(2)
C45 0.0211(19) 0.020(2) 0.038(3) -0.0033(15) 0.0025(18) -0.0043(19)
C46 0.026(2) 0.030(2) 0.032(3) 0.0043(17) -0.0033(19) 0.003(2)
C47 0.065(4) 0.085(5) 0.058(4) -0.027(4) -0.012(3) 0.031(4)
C48 0.39(2) 0.137(9) 0.086(7) 0.194(12) 0.124(10) 0.081(7)
B1 0.0145(17) 0.021(2) 0.034(3) 0.001(2) -0.0012(17) -0.002(2)
B2 0.028(2) 0.018(2) 0.027(3) -0.0028(18) 0.003(2) 0.006(2)
B3 0.024(2) 0.027(3) 0.036(3) 0.0028(19) 0.005(2) 0.007(2)

loop_
_atom_site_label
_atom_site_type_symbol
_atom_site_fract_x
_atom_site_fract_y
_atom_site_fract_z
_atom_site_occupancy
_atom_site_symmetry_multiplicity
_atom_site_Wyckoff_symbol
_atom_site_calc_flag
_atom_site_thermal_displace_type
_atom_site_U_iso_or_equiv
Cl1 Cl -0.6259(1) -0.3513(1) -0.7100(1) 1.000 4 a d Uani 0.0553(4)
Cl2 Cl -0.5438(1) -0.5345(2) -0.7696(1) 1.000 4 a d Uani 0.0846(6)
Cl3 Cl -0.6997(1) -0.4642(2) -0.1617(1) 1.000 4 a d Uani 0.0813(6)
Cl4 Cl -0.6071(1) -0.3002(2) -0.2181(1) 1.000 4 a d Uani 0.1085(8)
N1 N -0.7340(2) -0.8324(3) -0.3794(2) 1.000 4 a d Uani 0.0220(7)
N2 N -0.6678(2) -0.7365(4) -0.3208(2) 1.000 4 a d Uani 0.0276(8)
N3 N -0.6777(2) -0.4449(3) -0.3810(2) 1.000 4 a d Uani 0.0288(8)
N4 N -0.5743(2) -0.4795(3) -0.4080(2) 1.000 4 a d Uani 0.0248(8)
N5 N -0.5847(2) -0.4461(3) -0.5554(2) 1.000 4 a d Uani 0.0253(8)
N6 N -0.6876(2) -0.4822(3) -0.5282(2) 1.000 4 a d Uani 0.0256(8)
N7 N -0.5301(2) -0.8354(3) -0.5581(2) 1.000 4 a d Uani 0.0224(8)
N8 N -0.5985(2) -0.7424(3) -0.6156(2) 1.000 4 a d Uani 0.0245(8)
C1 C -0.7733(2) -0.8526(4) -0.4295(2) 1.000 4 a d Uani 0.0241(9)
H1 H -0.7520(2) -0.7979(4) -0.4580(2) 1.000 4 a d Uiso 0.0289(11)
C2 C -0.7701(2) -0.9939(4) -0.4484(2) 1.000 4 a d Uani 0.0297(10)
H2a H -0.7936(14) -1.0499(6) -0.4227(7) 1.000 4 a d Uiso 0.0445(15)
H2b H -0.7915(14) -1.0012(7) -0.4837(6) 1.000 4 a d Uiso 0.0445(15)
H2c H -0.7233(2) -1.0213(11) -0.4511(12) 1.000 4 a d Uiso 0.0445(15)
C3 C -0.8452(2) -0.8022(5) -0.4223(2) 1.000 4 a d Uani 0.031(1)
H3a H -0.8441(2) -0.7109(11) -0.4105(13) 1.000 4 a d Uiso 0.0465(16)
H3b H -0.8691(5) -0.808(3) -0.4566(4) 1.000 4 a d Uiso 0.0465(16)
H3c H -0.8682(5) -0.855(2) -0.3954(10) 1.000 4 a d Uiso 0.0465(16)
C4 C -0.6833(2) -0.7426(4) -0.3742(2) 1.000 4 a d Uani 0.0245(9)
C5 C -0.7500(2) -0.8846(4) -0.3294(2) 1.000 4 a d Uani 0.0272(10)
C6 C -0.7959(2) -0.9780(5) -0.3129(2) 1.000 4 a d Uani 0.0308(10)
H6 H -0.8248(2) -1.0199(5) -0.3378(2) 1.000 4 a d Uiso 0.0369(13)
C7 C -0.7979(2) -1.0076(5) -0.2589(2) 1.000 4 a d Uani 0.0360(11)
H7 H -0.8295(2) -1.0701(5) -0.2466(2) 1.000 4 a d Uiso 0.0432(14)
C8 C -0.7558(2) -0.9496(5) -0.2224(2) 1.000 4 a d Uani 0.0407(13)
H8 H -0.7576(2) -0.9761(5) -0.1859(2) 1.000 4 a d Uiso 0.0488(15)
C9 C -0.7099(2) -0.8517(5) -0.2378(2) 1.000 4 a d Uani 0.0358(11)
H9 H -0.6819(2) -0.8088(5) -0.2126(2) 1.000 4 a d Uiso 0.0430(13)
C10 C -0.7081(2) -0.8219(4) -0.2925(2) 1.000 4 a d Uani 0.0291(10)
C11 C -0.6098(2) -0.6697(5) -0.2982(2) 1.000 4 a d Uani 0.0331(11)
H11a H -0.6197(6) -0.5764(7) -0.2943(12) 1.000 4 a d Uiso 0.0497(16)
H11b H -0.5994(10) -0.707(2) -0.2630(6) 1.000 4 a d Uiso 0.0497(16)
H11c H -0.5714(5) -0.681(3) -0.3221(7) 1.000 4 a d Uiso 0.0497(16)
C12 C -0.6522(2) -0.6699(4) -0.4162(2) 1.000 4 a d Uani 0.0234(9)
C13 C -0.7502(2) -0.4617(5) -0.3737(2) 1.000 4 a d Uani 0.0396(12)
H13 H -0.7628(2) -0.5481(5) -0.3895(2) 1.000 4 a d Uiso 0.0475(15)
C14 C -0.7691(3) -0.4645(7) -0.3146(2) 1.000 4 a d Uani 0.0557(16)
H14a H -0.7572(19) -0.3809(16) -0.2980(4) 1.000 4 a d Uiso 0.084(2)
H14b H -0.8173(5) -0.479(4) -0.3111(2) 1.000 4 a d Uiso 0.084(2)
H14c H -0.7449(16) -0.535(3) -0.2967(4) 1.000 4 a d Uiso 0.084(2)
C15 C -0.7890(3) -0.3552(5) -0.4045(2) 1.000 4 a d Uani 0.0459(13)
H15a H -0.7674(11) -0.340(3) -0.4391(7) 1.000 4 a d Uiso 0.069(2)
H15b H -0.8351(6) -0.3842(16) -0.4103(13) 1.000 4 a d Uiso 0.069(2)
H15c H -0.7891(16) -0.2742(12) -0.3835(7) 1.000 4 a d Uiso 0.069(2)
C16 C -0.6361(2) -0.5365(4) -0.4027(2) 1.000 4 a d Uani 0.0238(9)
C17 C -0.6423(3) -0.3296(4) -0.3721(2) 1.000 4 a d Uani 0.0331(11)
C18 C -0.6587(3) -0.2092(5) -0.3502(2) 1.000 4 a d Uani 0.0514(15)
H18 H -0.7030(3) -0.1908(5) -0.3385(2) 1.000 4 a d Uiso 0.0617(18)
C19 C -0.6087(4) -0.1171(5) -0.3458(3) 1.000 4 a d Uani 0.0554(16)
H19 H -0.6189(4) -0.0348(5) -0.3302(3) 1.000 4 a d Uiso 0.066(2)
C20 C -0.5447(4) -0.1401(5) -0.3632(2) 1.000 4 a d Uani 0.0501(15)
H20 H -0.5122(4) -0.0728(5) -0.3599(2) 1.000 4 a d Uiso 0.0602(18)
C21 C -0.5262(3) -0.2578(5) -0.3854(2) 1.000 4 a d Uani 0.0399(12)
H21 H -0.4818(3) -0.2737(5) -0.3974(2) 1.000 4 a d Uiso 0.0479(15)
C22 C -0.5768(3) -0.3539(4) -0.3893(2) 1.000 4 a d Uani 0.0320(11)
C23 C -0.5127(2) -0.5513(4) -0.4173(2) 1.000 4 a d Uani 0.0309(10)
H23a H -0.5025(9) -0.551(3) -0.4557(3) 1.000 4 a d Uiso 0.0464(16)
H23b H -0.4761(4) -0.5094(19) -0.3977(10) 1.000 4 a d Uiso 0.0464(16)
H23c H -0.5181(6) -0.6414(10) -0.4048(12) 1.000 4 a d Uiso 0.0464(16)
C24 C -0.5117(2) -0.4645(4) -0.5625(2) 1.000 4 a d Uani 0.0292(10)
H24 H -0.4999(2) -0.5508(4) -0.5462(2) 1.000 4 a d Uiso 0.0350(12)
C25 C -0.4922(3) -0.4699(5) -0.6214(2) 1.000 4 a d Uani 0.0420(13)
H25a H -0.5006(17) -0.3848(12) -0.6380(4) 1.000 4 a d Uiso 0.0631(19)
H25b H -0.4446(5) -0.492(3) -0.6245(2) 1.000 4 a d Uiso 0.0631(19)
H25c H -0.5189(13) -0.537(2) -0.6396(4) 1.000 4 a d Uiso 0.0631(19)
C26 C -0.4721(2) -0.3596(5) -0.5324(2) 1.000 4 a d Uani 0.0386(12)
H26a H -0.4924(11) -0.345(2) -0.4972(6) 1.000 4 a d Uiso 0.0579(18)
H26b H -0.4258(5) -0.3888(15) -0.5278(13) 1.000 4 a d Uiso 0.0579(18)
H26c H -0.4728(15) -0.2781(11) -0.5530(7) 1.000 4 a d Uiso 0.0579(18)
C27 C -0.6267(2) -0.5382(4) -0.5339(2) 1.000 4 a d Uani 0.0217(9)
C28 C -0.6208(2) -0.3305(4) -0.5638(2) 1.000 4 a d Uani 0.0286(10)
C29 C -0.6027(2) -0.2095(4) -0.5856(2) 1.000 4 a d Uani 0.032(1)
H29 H -0.5584(2) -0.1924(4) -0.5975(2) 1.000 4 a d Uiso 0.0384(12)
C30 C -0.6524(3) -0.1167(4) -0.5891(2) 1.000 4 a d Uani 0.0377(12)
H30 H -0.6416(3) -0.0337(4) -0.6038(2) 1.000 4 a d Uiso 0.0453(14)
C31 C -0.7177(3) -0.1389(5) -0.5720(2) 1.000 4 a d Uani 0.0392(12)
H31 H -0.7504(3) -0.0721(5) -0.5752(2) 1.000 4 a d Uiso 0.0471(14)
C32 C -0.7350(2) -0.2599(4) -0.5501(2) 1.000 4 a d Uani 0.0336(11)
H32 H -0.7792(2) -0.2775(4) -0.5383(2) 1.000 4 a d Uiso 0.0403(13)
C33 C -0.6854(2) -0.3529(4) -0.5463(2) 1.000 4 a d Uani 0.0266(9)
C34 C -0.7502(2) -0.5538(4) -0.5189(2) 1.000 4 a d Uani 0.0318(10)
H34a H -0.7863(4) -0.513(2) -0.5396(10) 1.000 4 a d Uiso 0.0477(16)
H34b H -0.7447(5) -0.6449(9) -0.5302(12) 1.000 4 a d Uiso 0.0477(16)
H34c H -0.7613(9) -0.551(3) -0.4807(3) 1.000 4 a d Uiso 0.0477(16)
C35 C -0.6108(2) -0.6713(4) -0.5210(2) 1.000 4 a d Uani 0.0224(9)
C36 C -0.4905(2) -0.8575(4) -0.5089(2) 1.000 4 a d Uani 0.0256(9)
H36 H -0.5105(2) -0.8026(4) -0.4798(2) 1.000 4 a d Uiso 0.0308(11)
C37 C -0.4954(2) -1.0000(5) -0.4912(2) 1.000 4 a d Uani 0.0339(12)
H37a H -0.4712(14) -1.0554(6) -0.5166(8) 1.000 4 a d Uiso 0.0508(17)
H37b H -0.4758(15) -1.0095(8) -0.4554(6) 1.000 4 a d Uiso 0.0508(17)
H37c H -0.5425(2) -1.0264(11) -0.4901(13) 1.000 4 a d Uiso 0.0508(17)
C38 C -0.4189(2) -0.8123(4) -0.5168(2) 1.000 4 a d Uani 0.0311(11)
H38a H -0.4188(2) -0.7251(14) -0.5330(12) 1.000 4 a d Uiso 0.0467(16)
H38b H -0.3961(5) -0.809(3) -0.4821(3) 1.000 4 a d Uiso 0.0467(16)
H38c H -0.3955(5) -0.8736(17) -0.5405(10) 1.000 4 a d Uiso 0.0467(16)
C39 C -0.5805(2) -0.7455(4) -0.5629(2) 1.000 4 a d Uani 0.0228(9)
C40 C -0.5164(2) -0.8889(4) -0.6086(2) 1.000 4 a d Uani 0.0249(9)
C41 C -0.4707(2) -0.9841(4) -0.6253(2) 1.000 4 a d Uani 0.0301(10)
H41 H -0.4408(2) -1.0245(4) -0.6008(2) 1.000 4 a d Uiso 0.0361(12)
C42 C -0.4712(2) -1.0164(5) -0.6786(2) 1.000 4 a d Uani 0.0369(12)
H42 H -0.4405(2) -1.0803(5) -0.6911(2) 1.000 4 a d Uiso 0.0443(14)
C43 C -0.5153(2) -0.9585(5) -0.7153(2) 1.000 4 a d Uani 0.0394(12)
H43 H -0.5143(2) -0.9848(5) -0.7518(2) 1.000 4 a d Uiso 0.0473(14)
C44 C -0.5605(2) -0.8628(5) -0.6987(2) 1.000 4 a d Uani 0.0333(11)
H44 H -0.5908(2) -0.8227(5) -0.7230(2) 1.000 4 a d Uiso 0.0399(13)
C45 C -0.5588(2) -0.8297(4) -0.6452(2) 1.000 4 a d Uani 0.0264(10)
C46 C -0.6562(2) -0.6736(4) -0.6377(2) 1.000 4 a d Uani 0.0293(10)
H46a H -0.6658(10) -0.707(2) -0.6737(5) 1.000 4 a d Uiso 0.0439(15)
H46b H -0.6951(4) -0.688(2) -0.6145(7) 1.000 4 a d Uiso 0.0439(15)
H46c H -0.6465(6) -0.5799(6) -0.6396(12) 1.000 4 a d Uiso 0.0439(15)
C47 C -0.5549(3) -0.3718(7) -0.7513(3) 1.000 4 a d Uani 0.069(2)
H47a H -0.5601(3) -0.3179(7) -0.7840(3) 1.000 4 a d Uiso 0.083(2)
H47b H -0.5147(3) -0.3408(7) -0.7319(3) 1.000 4 a d Uiso 0.083(2)
C48 C -0.6736(9) -0.2865(11) -0.1787(4) 1.000 4 a d Uani 0.204(9)
H48a H -0.7102(9) -0.2403(11) -0.1975(4) 1.000 4 a d Uiso 0.245(10)
H48b H -0.6623(9) -0.2376(11) -0.1457(4) 1.000 4 a d Uiso 0.245(10)
B1 B -0.6315(2) -0.7367(4) -0.4687(2) 1.000 4 a d Uani 0.0232(9)
H1a H -0.636(3) -0.843(5) -0.466(2) 1.000 4 a d Uiso 0.035(12)
B2 B -0.5564(2) -0.1578(4) -0.8572(2) 1.000 4 a d Uani 0.0245(10)
H2d H -0.581(2) -0.096(4) -0.8829(16) 1.000 4 a d Uiso 0.08(2)
H2e H -0.5061(11) -0.168(4) -0.8680(18) 1.000 4 a d Uiso 0.056(17)
H2f H -0.560(3) -0.129(5) -0.8175(9) 1.000 4 a d Uiso 0.09(2)
H2g H -0.578(2) -0.252(3) -0.860(2) 1.000 4 a d Uiso 0.08(2)
B3 B -0.8181(2) 0.1626(5) -0.5877(2) 1.000 4 a d Uani 0.0288(11)
H3d H -0.7658(10) 0.157(4) -0.5784(16) 1.000 4 a d Uiso 0.039(14)
H3e H -0.830(2) 0.082(3) -0.6117(14) 1.000 4 a d Uiso 0.052(15)
H3f H -0.827(2) 0.248(3) -0.6097(16) 1.000 4 a d Uiso 0.08(2)
H3g H -0.8443(19) 0.163(4) -0.5517(11) 1.000 4 a d Uiso 0.058(17)

loop_
_atom_type_symbol
_atom_type_radius_bond
Cl 1.200
N 1.200
C 1.200
H 1.200
B 1.200

loop_
_geom_angle_atom_site_label_1
_geom_angle_atom_site_label_2
_geom_angle_atom_site_label_3
_geom_angle
_geom_angle_publ_flag
C4 N1 C1 124.2(3) no
C5 N1 C1 125.2(3) no
C5 N1 C4 109.8(4) no
C10 N2 C4 109.7(4) no
C11 N2 C4 125.3(4) no
C11 N2 C10 124.1(4) no
C16 N3 C13 124.7(4) no
C17 N3 C13 125.5(4) no
C17 N3 C16 109.5(4) no
C22 N4 C16 109.5(4) no
C23 N4 C16 124.3(3) no
C23 N4 C22 124.1(4) no
C27 N5 C24 124.3(3) no
C28 N5 C24 126.6(3) no
C28 N5 C27 108.8(3) no
C33 N6 C27 109.8(3) no
C34 N6 C27 124.9(3) no
C34 N6 C33 123.3(3) no
C39 N7 C36 124.8(4) no
C40 N7 C36 125.6(3) no
C40 N7 C39 109.1(3) no
C45 N8 C39 110.1(3) no
C46 N8 C39 125.6(4) no
C46 N8 C45 123.7(4) no
H1 C1 N1 107.0(2) no
C2 C1 N1 111.7(3) no
C2 C1 H1 107.0(2) no
C3 C1 N1 110.4(4) no
C3 C1 H1 107.0(2) no
C3 C1 C2 113.2(4) no
H2a C2 C1 109.50 no
H2b C2 C1 109.50 no
H2b C2 H2a 109.50 no
H2c C2 C1 109.50 no
H2c C2 H2a 109.50 no
H2c C2 H2b 109.50 no
H3a C3 C1 109.50 no
H3b C3 C1 109.50 no
H3b C3 H3a 109.50 no
H3c C3 C1 109.50 no
H3c C3 H3a 109.50 no
H3c C3 H3b 109.50 no
N2 C4 N1 106.9(4) no
C12 C4 N1 126.8(4) no
C12 C4 N2 126.3(4) no
C6 C5 N1 132.8(4) no
C10 C5 N1 106.1(4) no
C10 C5 C6 121.1(4) no
H6 C6 C5 121.4(3) no
C7 C6 C5 117.3(5) no
C7 C6 H6 121.4(3) no
H7 C7 C6 118.9(3) no
C8 C7 C6 122.2(4) no
C8 C7 H7 118.9(3) no
H8 C8 C7 119.2(3) no
C9 C8 C7 121.6(5) no
C9 C8 H8 119.2(3) no
H9 C9 C8 122.1(3) no
C10 C9 C8 115.9(5) no
C10 C9 H9 122.1(3) no
C5 C10 N2 107.5(4) no
C9 C10 N2 130.6(4) no
C9 C10 C5 121.8(4) no
H11a C11 N2 109.50 no
H11b C11 N2 109.50 no
H11b C11 H11a 109.50 no
H11c C11 N2 109.50 no
H11c C11 H11a 109.50 no
H11c C11 H11b 109.50 no
C16 C12 C4 114.7(4) no
B1 C12 C4 120.8(3) no
B1 C12 C16 124.1(4) no
H13 C13 N3 107.6(2) no
C14 C13 N3 111.4(4) no
C14 C13 H13 107.6(3) no
C15 C13 N3 110.6(4) no
C15 C13 H13 107.6(3) no
C15 C13 C14 111.7(4) no
H14a C14 C13 109.50 no
H14b C14 C13 109.50 no
H14b C14 H14a 109.50 no
H14c C14 C13 109.50 no
H14c C14 H14a 109.50 no
H14c C14 H14b 109.50 no
H15a C15 C13 109.50 no
H15b C15 C13 109.50 no
H15b C15 H15a 109.50 no
H15c C15 C13 109.50 no
H15c C15 H15a 109.50 no
H15c C15 H15b 109.50 no
N4 C16 N3 107.1(3) no
C12 C16 N3 127.3(4) no
C12 C16 N4 125.5(4) no
C18 C17 N3 133.9(5) no
C22 C17 N3 106.1(4) no
C22 C17 C18 120.0(5) no
H18 C18 C17 121.1(4) no
C19 C18 C17 117.7(6) no
C19 C18 H18 121.1(4) no
H19 C19 C18 118.8(4) no
C20 C19 C18 122.4(5) no
C20 C19 H19 118.8(3) no
H20 C20 C19 119.1(3) no
C21 C20 C19 121.9(5) no
C21 C20 H20 119.1(4) no
H21 C21 C20 121.8(4) no
C22 C21 C20 116.3(5) no
C22 C21 H21 121.8(3) no
C17 C22 N4 107.7(4) no
C21 C22 N4 130.6(5) no
C21 C22 C17 121.7(4) no
H23a C23 N4 109.50 no
H23b C23 N4 109.50 no
H23b C23 H23a 109.50 no
H23c C23 N4 109.50 no
H23c C23 H23a 109.50 no
H23c C23 H23b 109.50 no
H24 C24 N5 107.3(2) no
C25 C24 N5 111.9(4) no
C25 C24 H24 107.3(3) no
C26 C24 N5 111.2(4) no
C26 C24 H24 107.3(3) no
C26 C24 C25 111.5(4) no
H25a C25 C24 109.50 no
H25b C25 C24 109.50 no
H25b C25 H25a 109.50 no
H25c C25 C24 109.50 no
H25c C25 H25a 109.50 no
H25c C25 H25b 109.50 no
H26a C26 C24 109.50 no
H26b C26 C24 109.50 no
H26b C26 H26a 109.50 no
H26c C26 C24 109.50 no
H26c C26 H26a 109.50 no
H26c C26 H26b 109.50 no
N6 C27 N5 107.5(3) no
C35 C27 N5 127.1(4) no
C35 C27 N6 125.4(4) no
C29 C28 N5 132.2(4) no
C33 C28 N5 107.1(4) no
C33 C28 C29 120.7(4) no
H29 C29 C28 121.7(3) no
C30 C29 C28 116.6(4) no
C30 C29 H29 121.7(3) no
H30 C30 C29 118.5(3) no
C31 C30 C29 123.0(4) no
C31 C30 H30 118.5(3) no
H31 C31 C30 120.1(3) no
C32 C31 C30 119.7(4) no
C32 C31 H31 120.1(3) no
H32 C32 C31 121.2(3) no
C33 C32 C31 117.5(4) no
C33 C32 H32 121.2(3) no
C28 C33 N6 106.7(3) no
C32 C33 N6 130.8(4) no
C32 C33 C28 122.4(4) no
H34a C34 N6 109.50 no
H34b C34 N6 109.50 no
H34b C34 H34a 109.50 no
H34c C34 N6 109.50 no
H34c C34 H34a 109.50 no
H34c C34 H34b 109.50 no
C39 C35 C27 115.8(4) no
B1 C35 C27 123.2(4) no
B1 C35 C39 120.6(3) no
H36 C36 N7 107.5(2) no
C37 C36 N7 110.6(3) no
C37 C36 H36 107.5(3) no
C38 C36 N7 110.5(4) no
C38 C36 H36 107.5(2) no
C38 C36 C37 112.9(3) no
H37a C37 C36 109.50 no
H37b C37 C36 109.50 no
H37b C37 H37a 109.50 no
H37c C37 C36 109.50 no
H37c C37 H37a 109.50 no
H37c C37 H37b 109.50 no
H38a C38 C36 109.50 no
H38b C38 C36 109.50 no
H38b C38 H38a 109.50 no
H38c C38 C36 109.50 no
H38c C38 H38a 109.50 no
H38c C38 H38b 109.50 no
N8 C39 N7 107.1(4) no
C35 C39 N7 127.2(4) no
C35 C39 N8 125.6(4) no
C41 C40 N7 131.9(4) no
C45 C40 N7 107.7(4) no
C45 C40 C41 120.5(4) no
H41 C41 C40 121.5(3) no
C42 C41 C40 116.9(4) no
C42 C41 H41 121.5(3) no
H42 C42 C41 118.8(3) no
C43 C42 C41 122.4(4) no
C43 C42 H42 118.8(3) no
H43 C43 C42 119.7(3) no
C44 C43 C42 120.6(5) no
C44 C43 H43 119.7(3) no
H44 C44 C43 121.8(3) no
C45 C44 C43 116.4(5) no
C45 C44 H44 121.8(3) no
C40 C45 N8 106.0(4) no
C44 C45 N8 130.7(4) no
C44 C45 C40 123.1(4) no
H46a C46 N8 109.50 no
H46b C46 N8 109.50 no
H46b C46 H46a 109.50 no
H46c C46 N8 109.50 no
H46c C46 H46a 109.50 no
H46c C46 H46b 109.50 no
Cl2 C47 Cl1 111.7(3) no
H47a C47 Cl1 109.3(2) no
H47a C47 Cl2 109.3(2) no
H47b C47 Cl1 109.3(2) no
H47b C47 Cl2 109.3(2) no
H47b C47 H47a 107.90 no
Cl4 C48 Cl3 105.4(4) no
H48a C48 Cl3 110.7(5) no
H48a C48 Cl4 110.7(4) no
H48b C48 Cl3 110.7(4) no
H48b C48 Cl4 110.7(6) no
H48b C48 H48a 108.80 no
C35 B1 C12 127.5(3) no
H1a B1 C12 111.(3) no
H1a B1 C35 121.(3) no
H2e B2 H2d 111.(2) no
H2f B2 H2d 113.(2) no
H2f B2 H2e 110.(2) no
H2g B2 H2d 108.(2) no
H2g B2 H2e 107.(2) no
H2g B2 H2f 107.(2) no
H3e B3 H3d 108.(2) no
H3f B3 H3d 109.(2) no
H3f B3 H3e 109.(2) no
H3g B3 H3d 108.(2) no
H3g B3 H3e 112.(2) no
H3g B3 H3f 111.(2) no

loop_
_geom_bond_atom_site_label_1
_geom_bond_atom_site_label_2
_geom_bond_distance
_geom_bond_publ_flag
Cl1 C47 1.766(7) no
Cl2 C47 1.740(8) no
Cl3 C48 1.939(13) no
Cl4 C48 1.659(12) no
N1 C1 1.490(6) no
N1 C4 1.375(5) no
N1 C5 1.395(6) no
N2 C4 1.369(6) no
N2 C10 1.384(6) no
N2 C11 1.461(6) no
N3 C13 1.470(6) no
N3 C16 1.367(5) no
N3 C17 1.394(6) no
N4 C16 1.373(5) no
N4 C22 1.369(5) no
N4 C23 1.453(5) no
N5 C24 1.481(5) no
N5 C27 1.372(5) no
N5 C28 1.402(5) no
N6 C27 1.353(5) no
N6 C33 1.399(5) no
N6 C34 1.469(5) no
N7 C36 1.478(6) no
N7 C39 1.370(5) no
N7 C40 1.401(6) no
N8 C39 1.363(6) no
N8 C45 1.405(5) no
N8 C46 1.460(5) no
C1 H1 1.0000 no
C1 C2 1.522(6) no
C1 C3 1.537(6) no
C2 H2a 0.9800 no
C2 H2b 0.9800 no
C2 H2c 0.9800 no
C3 H3a 0.9800 no
C3 H3b 0.9800 no
C3 H3c 0.9800 no
C4 C12 1.428(6) no
C5 C6 1.389(6) no
C5 C10 1.400(6) no
C6 H6 0.9500 no
C6 C7 1.381(7) no
C7 H7 0.9500 no
C7 C8 1.376(7) no
C8 H8 0.9500 no
C8 C9 1.412(7) no
C9 H9 0.9500 no
C9 C10 1.396(7) no
C11 H11a 0.9800 no
C11 H11b 0.9800 no
C11 H11c 0.9800 no
C12 C16 1.443(6) no
C12 B1 1.534(7) no
C13 H13 1.0000 no
C13 C14 1.523(8) no
C13 C15 1.542(7) no
C14 H14a 0.9800 no
C14 H14b 0.9800 no
C14 H14c 0.9800 no
C15 H15a 0.9800 no
C15 H15b 0.9800 no
C15 H15c 0.9800 no
C17 C18 1.388(7) no
C17 C22 1.401(7) no
C18 H18 0.9500 no
C18 C19 1.379(9) no
C19 H19 0.9500 no
C19 C20 1.372(9) no
C20 H20 0.9500 no
C20 C21 1.376(7) no
C21 H21 0.9500 no
C21 C22 1.414(7) no
C23 H23a 0.9800 no
C23 H23b 0.9800 no
C23 H23c 0.9800 no
C24 H24 1.0000 no
C24 C25 1.521(7) no
C24 C26 1.531(6) no
C25 H25a 0.9800 no
C25 H25b 0.9800 no
C25 H25c 0.9800 no
C26 H26a 0.9800 no
C26 H26b 0.9800 no
C26 H26c 0.9800 no
C27 C35 1.435(5) no
C28 C29 1.400(6) no
C28 C33 1.383(6) no
C29 H29 0.9500 no
C29 C30 1.377(7) no
C30 H30 0.9500 no
C30 C31 1.394(7) no
C31 H31 0.9500 no
C31 C32 1.396(6) no
C32 H32 0.9500 no
C32 C33 1.377(6) no
C34 H34a 0.9800 no
C34 H34b 0.9800 no
C34 H34c 0.9800 no
C35 C39 1.427(6) no
C35 B1 1.523(7) no
C36 H36 1.0000 no
C36 C37 1.527(6) no
C36 C38 1.519(6) no
C37 H37a 0.9800 no
C37 H37b 0.9800 no
C37 H37c 0.9800 no
C38 H38a 0.9800 no
C38 H38b 0.9800 no
C38 H38c 0.9800 no
C40 C41 1.399(6) no
C40 C45 1.386(6) no
C41 H41 0.9500 no
C41 C42 1.369(7) no
C42 H42 0.9500 no
C42 C43 1.403(7) no
C43 H43 0.9500 no
C43 C44 1.396(7) no
C44 H44 0.9500 no
C44 C45 1.376(7) no
C46 H46a 0.9800 no
C46 H46b 0.9800 no
C46 H46c 0.9800 no
C47 H47a 0.9900 no
C47 H47b 0.9900 no
C48 H48a 0.9900 no
C48 H48b 0.9900 no
B1 H1a 1.09(5) no
B2 H2d 1.031(18) no
B2 H2e 1.047(18) no
B2 H2f 1.034(18) no
B2 H2g 1.060(18) no
B3 H3d 1.072(18) no
B3 H3e 1.048(18) no
B3 H3f 1.050(18) no
B3 H3g 1.041(18) no
